data_7222216
loop_
_publ_author_name
'Wang, Xiao-Feng'
'Yu, Min'
'Liu, Guang-Xiang'

_publ_section_title
;
 A series of coordination polymers based on varied polycarboxylates and
 different imidazole-containing ligands: Syntheses, crystal structures and
 physical properties
;
_journal_name_full 'RSC Adv.'
_journal_paper_doi 10.1039/C5RA16112F
_journal_year 2015
_chemical_formula_moiety 'C26 H28 N4 Ni O5'
_chemical_formula_sum 'C26 H28 N4 Ni O5'
_chemical_formula_weight 535.23
_chemical_name_systematic
; 
 ? 
;
_space_group_IT_number 2
_symmetry_cell_setting triclinic
_symmetry_space_group_name_Hall '-P 1'
_symmetry_space_group_name_H-M 'P -1'
_atom_sites_solution_hydrogens geom
_atom_sites_solution_primary direct
_atom_sites_solution_secondary difmap
_audit_creation_method SHELXL-97
_cell_angle_alpha 105.9120(10)
_cell_angle_beta 94.2520(10)
_cell_angle_gamma 106.0960(10)
_cell_formula_units_Z 2
_cell_length_a 10.2427(9)
_cell_length_b 11.0898(10)
_cell_length_c 11.8660(10)
_cell_measurement_reflns_used 5741
_cell_measurement_temperature 293(2)
_cell_measurement_theta_max 26.45
_cell_measurement_theta_min 2.41
_cell_volume 1228.84(19)
_computing_cell_refinement 'SAINT (Bruker, 2000)'
_computing_data_collection 'SMART (Bruker, 2000)'
_computing_data_reduction SAINT
_computing_molecular_graphics 'SHELXTL (Sheldrick, 2008)'
_computing_publication_material SHELXTL
_computing_structure_refinement 'SHELXL97 (Sheldrick, 2008)'
_computing_structure_solution 'SHELXS97 (Sheldrick, 2008)'
_diffrn_ambient_temperature 293(2)
_diffrn_measured_fraction_theta_full 0.993
_diffrn_measured_fraction_theta_max 0.993
_diffrn_measurement_device_type 'Bruker Smart Aepex CCD area detector'
_diffrn_measurement_method 'phi and omega scans'
_diffrn_radiation_monochromator graphite
_diffrn_radiation_source 'sealed tube'
_diffrn_radiation_type MoK\a
_diffrn_radiation_wavelength 0.71073
_diffrn_reflns_av_R_equivalents 0.0201
_diffrn_reflns_av_sigmaI/netI 0.0286
_diffrn_reflns_limit_h_max 12
_diffrn_reflns_limit_h_min -12
_diffrn_reflns_limit_k_max 13
_diffrn_reflns_limit_k_min -13
_diffrn_reflns_limit_l_max 14
_diffrn_reflns_limit_l_min -14
_diffrn_reflns_number 9751
_diffrn_reflns_theta_full 25.50
_diffrn_reflns_theta_max 25.50
_diffrn_reflns_theta_min 2.25
_exptl_absorpt_coefficient_mu 0.835
_exptl_absorpt_correction_T_max 0.9065
_exptl_absorpt_correction_T_min 0.8509
_exptl_absorpt_correction_type multi-scan
_exptl_absorpt_process_details 'SAGABS(Bruker, 2000)'
_exptl_crystal_colour green
_exptl_crystal_density_diffrn 1.447
_exptl_crystal_density_method 'not measured'
_exptl_crystal_description block
_exptl_crystal_F_000 560
_exptl_crystal_size_max 0.20
_exptl_crystal_size_mid 0.18
_exptl_crystal_size_min 0.12
_refine_diff_density_max 1.666
_refine_diff_density_min -1.255
_refine_diff_density_rms 0.073
_refine_ls_extinction_method none
_refine_ls_goodness_of_fit_ref 1.041
_refine_ls_hydrogen_treatment mixed
_refine_ls_matrix_type full
_refine_ls_number_parameters 318
_refine_ls_number_reflns 4560
_refine_ls_number_restraints 2
_refine_ls_restrained_S_all 1.041
_refine_ls_R_factor_all 0.0477
_refine_ls_R_factor_gt 0.0431
_refine_ls_shift/su_max 0.000
_refine_ls_shift/su_mean 0.000
_refine_ls_structure_factor_coef Fsqd
_refine_ls_weighting_details 'calc w=1/[\s^2^(Fo^2^)+(0.0522P)^2^+1.9491P] where P=(Fo^2^+2Fc^2^)/3'
_refine_ls_weighting_scheme calc
_refine_ls_wR_factor_gt 0.1071
_refine_ls_wR_factor_ref 0.1109
_reflns_number_gt 4124
_reflns_number_total 4560
_reflns_threshold_expression >2sigma(I)
_cod_data_source_file c5ra16112f2.cif
_cod_data_source_block CEC7
_cod_depositor_comments
;
The following automatic conversions were performed:

'_symmetry_cell_setting' value 'Triclinic' changed to 'triclinic'
according to
/usr/data/users/saulius/crontab/automatic-downloads/rss-feeds/RSC/lib/dictionaries/cif_core.dic
dictionary named 'cif_core.dic' version 2.4.2 from 2011-04-26.

'_exptl_absorpt_correction_type' value 'Multi-scan' changed to
'multi-scan' according to
/usr/data/users/saulius/crontab/automatic-downloads/rss-feeds/RSC/lib/dictionaries/cif_core.dic
dictionary named 'cif_core.dic' version 2.4.2 from 2011-04-26.

Automatic conversion script
Id: cif_fix_values 3271 2015-04-21 07:52:19Z andrius 
;
_cod_database_code 7222216

loop_
_symmetry_equiv_pos_as_xyz
'x, y, z'
'-x, -y, -z'

loop_
_atom_site_label
_atom_site_type_symbol
_atom_site_fract_x
_atom_site_fract_y
_atom_site_fract_z
_atom_site_U_iso_or_equiv
_atom_site_adp_type
_atom_site_occupancy
_atom_site_symmetry_multiplicity
_atom_site_calc_flag
_atom_site_refinement_flags
Ni1 Ni 0.60971(3) 0.40009(3) 0.14676(3) 0.01899(12) Uani 1 1 d .
N1 N 0.6471(2) 0.5296(2) 0.3188(2) 0.0268(5) Uani 1 1 d .
N2 N 0.6331(3) 0.6868(2) 0.4739(2) 0.0309(5) Uani 1 1 d .
N3 N 0.4819(2) 0.8433(2) 0.2111(2) 0.0263(5) Uani 1 1 d .
N4 N 0.4234(2) 0.7355(2) 0.0203(2) 0.0248(5) Uani 1 1 d .
O1 O 0.44117(18) 0.26325(18) 0.18963(17) 0.0240(4) Uani 1 1 d .
O2 O 0.40571(18) 0.41869(18) 0.12109(17) 0.0238(4) Uani 1 1 d .
O3 O -0.0588(2) 0.4973(2) 0.1502(2) 0.0446(6) Uani 1 1 d .
O4 O -0.22645(18) 0.34368(19) 0.18923(17) 0.0259(4) Uani 1 1 d .
O1W O 0.7176(2) 0.5566(2) 0.0929(2) 0.0296(4) Uani 1 1 d D
H1WA H 0.794(2) 0.547(4) 0.096(3) 0.047(11) Uiso 1 1 d D
H1WB H 0.690(4) 0.560(4) 0.025(2) 0.064(13) Uiso 1 1 d D
C1 C 0.3610(3) 0.3216(2) 0.1600(2) 0.0206(5) Uani 1 1 d .
C2 C 0.2122(3) 0.2768(3) 0.1731(2) 0.0210(5) Uani 1 1 d .
C3 C 0.1291(3) 0.3568(3) 0.1706(2) 0.0235(5) Uani 1 1 d .
H3 H 0.1653 0.4397 0.1615 0.028 Uiso 1 1 calc R
C4 C -0.0089(3) 0.3112(3) 0.1819(2) 0.0233(5) Uani 1 1 d .
C5 C -0.0615(3) 0.1873(3) 0.1957(2) 0.0251(6) Uani 1 1 d .
H5 H -0.1532 0.1589 0.2049 0.030 Uiso 1 1 calc R
C6 C 0.0189(3) 0.1039(3) 0.1961(2) 0.0234(5) Uani 1 1 d .
C7 C 0.1567(3) 0.1522(3) 0.1855(2) 0.0229(5) Uani 1 1 d .
H7 H 0.2134 0.0999 0.1867 0.028 Uiso 1 1 calc R
C8 C -0.1042(3) 0.3921(3) 0.1728(2) 0.0259(6) Uani 1 1 d .
C9 C -0.0430(4) -0.0340(3) 0.2079(4) 0.0492(5) Uani 1 1 d .
C10 C 0.0279(4) -0.1301(3) 0.1420(4) 0.0492(5) Uani 1 1 d .
H10A H 0.1239 -0.0992 0.1752 0.074 Uiso 1 1 calc R
H10B H 0.0180 -0.1357 0.0595 0.074 Uiso 1 1 calc R
H10C H -0.0136 -0.2157 0.1500 0.074 Uiso 1 1 calc R
C11 C -0.0278(4) -0.0251(3) 0.3381(4) 0.0492(5) Uani 1 1 d .
H11A H 0.0681 0.0080 0.3720 0.074 Uiso 1 1 calc R
H11B H -0.0671 -0.1112 0.3458 0.074 Uiso 1 1 calc R
H11C H -0.0746 0.0334 0.3790 0.074 Uiso 1 1 calc R
C12 C -0.1948(4) -0.0913(3) 0.1525(4) 0.0492(5) Uani 1 1 d .
H12A H -0.2286 -0.1814 0.1519 0.074 Uiso 1 1 calc R
H12B H -0.2050 -0.0876 0.0725 0.074 Uiso 1 1 calc R
H12C H -0.2462 -0.0410 0.1981 0.074 Uiso 1 1 calc R
C13 C 0.5661(3) 0.5927(3) 0.3718(3) 0.0305(6) Uani 1 1 d .
H13 H 0.4737 0.5745 0.3424 0.037 Uiso 1 1 calc R
C14 C 0.7719(3) 0.5850(3) 0.3922(3) 0.0442(8) Uani 1 1 d .
H14 H 0.8501 0.5597 0.3784 0.053 Uiso 1 1 calc R
C15 C 0.7649(3) 0.6813(4) 0.4871(3) 0.0457(9) Uani 1 1 d .
H15 H 0.8358 0.7339 0.5495 0.055 Uiso 1 1 calc R
C16 C 0.4392(3) 0.7777(3) 0.5023(3) 0.0322(7) Uani 1 1 d .
C17 C 0.3314(4) 0.7305(4) 0.5597(3) 0.0456(9) Uani 1 1 d .
H17 H 0.3506 0.7105 0.6291 0.055 Uiso 1 1 calc R
C18 C 0.1976(4) 0.7130(4) 0.5158(4) 0.0573(10) Uani 1 1 d .
H18 H 0.1269 0.6824 0.5557 0.069 Uiso 1 1 calc R
C19 C 0.1680(4) 0.7410(5) 0.4118(4) 0.0605(11) Uani 1 1 d .
H19 H 0.0772 0.7271 0.3805 0.073 Uiso 1 1 calc R
C20 C 0.2739(4) 0.7897(4) 0.3546(3) 0.0448(8) Uani 1 1 d .
H20 H 0.2534 0.8089 0.2851 0.054 Uiso 1 1 calc R
C21 C 0.4097(3) 0.8104(3) 0.3990(3) 0.0308(6) Uani 1 1 d .
C22 C 0.4667(3) 0.7297(3) 0.1252(2) 0.0270(6) Uani 1 1 d .
H22 H 0.4844 0.6565 0.1384 0.032 Uiso 1 1 calc R
C23 C 0.4467(3) 0.9268(3) 0.1570(3) 0.0327(6) Uani 1 1 d .
H23 H 0.4476 1.0127 0.1936 0.039 Uiso 1 1 calc R
C24 C 0.4103(3) 0.8596(3) 0.0401(3) 0.0332(7) Uani 1 1 d .
H24 H 0.3808 0.8921 -0.0181 0.040 Uiso 1 1 calc R
C47 C 0.5824(4) 0.7879(3) 0.5510(3) 0.0378(7) Uani 1 1 d .
H47A H 0.6437 0.8749 0.5586 0.045 Uiso 1 1 calc R
H47B H 0.5837 0.7774 0.6296 0.045 Uiso 1 1 calc R
C53 C 0.5253(3) 0.8687(3) 0.3378(2) 0.0327(6) Uani 1 1 d .
H53A H 0.5609 0.9632 0.3761 0.039 Uiso 1 1 calc R
H53B H 0.5995 0.8320 0.3477 0.039 Uiso 1 1 calc R

loop_
_atom_site_aniso_label
_atom_site_aniso_U_11
_atom_site_aniso_U_22
_atom_site_aniso_U_33
_atom_site_aniso_U_23
_atom_site_aniso_U_13
_atom_site_aniso_U_12
Ni1 0.01566(18) 0.02148(19) 0.02207(19) 0.00771(13) 0.00465(12) 0.00782(13)
N1 0.0245(12) 0.0279(12) 0.0264(12) 0.0044(10) 0.0023(9) 0.0099(10)
N2 0.0373(14) 0.0320(13) 0.0233(12) 0.0032(10) 0.0011(10) 0.0167(11)
N3 0.0311(13) 0.0272(12) 0.0217(11) 0.0071(9) 0.0075(10) 0.0103(10)
N4 0.0257(12) 0.0255(12) 0.0250(12) 0.0090(9) 0.0074(9) 0.0088(9)
O1 0.0166(9) 0.0310(10) 0.0301(10) 0.0153(8) 0.0047(7) 0.0102(8)
O2 0.0178(9) 0.0268(10) 0.0309(10) 0.0136(8) 0.0053(8) 0.0082(7)
O3 0.0247(11) 0.0420(13) 0.0820(18) 0.0355(13) 0.0158(11) 0.0155(10)
O4 0.0177(9) 0.0332(10) 0.0323(10) 0.0131(8) 0.0069(8) 0.0126(8)
O1W 0.0243(11) 0.0302(11) 0.0394(12) 0.0177(9) 0.0066(9) 0.0091(9)
C1 0.0201(13) 0.0232(13) 0.0187(12) 0.0058(10) 0.0037(10) 0.0077(10)
C2 0.0160(12) 0.0271(13) 0.0209(12) 0.0076(10) 0.0030(10) 0.0080(10)
C3 0.0216(13) 0.0237(13) 0.0271(14) 0.0097(11) 0.0052(11) 0.0079(11)
C4 0.0185(13) 0.0292(14) 0.0248(13) 0.0083(11) 0.0054(10) 0.0109(11)
C5 0.0169(12) 0.0297(14) 0.0297(14) 0.0105(12) 0.0054(11) 0.0071(11)
C6 0.0203(13) 0.0276(13) 0.0222(13) 0.0074(11) 0.0041(10) 0.0072(11)
C7 0.0200(13) 0.0261(13) 0.0247(13) 0.0082(11) 0.0029(10) 0.0102(11)
C8 0.0218(14) 0.0278(14) 0.0306(14) 0.0093(12) 0.0046(11) 0.0113(11)
C9 0.0491(11) 0.0340(9) 0.0639(12) 0.0188(9) 0.0113(9) 0.0075(8)
C10 0.0491(11) 0.0340(9) 0.0639(12) 0.0188(9) 0.0113(9) 0.0075(8)
C11 0.0491(11) 0.0340(9) 0.0639(12) 0.0188(9) 0.0113(9) 0.0075(8)
C12 0.0491(11) 0.0340(9) 0.0639(12) 0.0188(9) 0.0113(9) 0.0075(8)
C13 0.0291(15) 0.0334(15) 0.0270(14) 0.0035(12) 0.0007(12) 0.0134(12)
C14 0.0267(16) 0.050(2) 0.0442(19) -0.0042(16) -0.0017(14) 0.0148(15)
C15 0.0323(17) 0.050(2) 0.0400(19) -0.0061(15) -0.0072(14) 0.0131(15)
C16 0.0465(18) 0.0320(15) 0.0231(14) 0.0054(12) 0.0104(13) 0.0219(14)
C17 0.067(2) 0.050(2) 0.0361(18) 0.0231(16) 0.0239(17) 0.0312(18)
C18 0.057(2) 0.074(3) 0.066(3) 0.043(2) 0.037(2) 0.032(2)
C19 0.040(2) 0.091(3) 0.073(3) 0.044(3) 0.0229(19) 0.032(2)
C20 0.0423(19) 0.067(2) 0.0431(19) 0.0318(18) 0.0146(15) 0.0289(17)
C21 0.0391(17) 0.0331(15) 0.0265(14) 0.0096(12) 0.0112(12) 0.0193(13)
C22 0.0314(15) 0.0255(14) 0.0279(14) 0.0102(11) 0.0073(12) 0.0120(12)
C23 0.0435(17) 0.0251(14) 0.0332(16) 0.0089(12) 0.0096(13) 0.0158(13)
C24 0.0443(18) 0.0294(15) 0.0308(15) 0.0127(12) 0.0061(13) 0.0157(13)
C47 0.055(2) 0.0394(17) 0.0203(14) 0.0012(12) 0.0033(13) 0.0261(15)
C53 0.0367(16) 0.0369(16) 0.0228(14) 0.0077(12) 0.0048(12) 0.0105(13)

loop_
_atom_type_symbol
_atom_type_description
_atom_type_scat_dispersion_real
_atom_type_scat_dispersion_imag
_atom_type_scat_source
C C 0.0033 0.0016 'International Tables Vol C Tables 4.2.6.8 and 6.1.1.4'
H H 0.0000 0.0000 'International Tables Vol C Tables 4.2.6.8 and 6.1.1.4'
N N 0.0061 0.0033 'International Tables Vol C Tables 4.2.6.8 and 6.1.1.4'
Ni Ni 0.3393 1.1124 'International Tables Vol C Tables 4.2.6.8 and 6.1.1.4'
O O 0.0106 0.0060 'International Tables Vol C Tables 4.2.6.8 and 6.1.1.4'

loop_
_geom_angle_atom_site_label_1
_geom_angle_atom_site_label_2
_geom_angle_atom_site_label_3
_geom_angle
_geom_angle_site_symmetry_1
_geom_angle_site_symmetry_3
O4 Ni1 N4 88.07(8) 1_655 2_665
O4 Ni1 O1W 96.57(8) 1_655 .
N4 Ni1 O1W 93.61(9) 2_665 .
O4 Ni1 N1 89.27(9) 1_655 .
N4 Ni1 N1 176.82(9) 2_665 .
O1W Ni1 N1 88.43(9) . .
O4 Ni1 O1 103.08(7) 1_655 .
N4 Ni1 O1 88.18(8) 2_665 .
O1W Ni1 O1 160.32(8) . .
N1 Ni1 O1 90.73(8) . .
O4 Ni1 O2 164.28(7) 1_655 .
N4 Ni1 O2 92.27(8) 2_665 .
O1W Ni1 O2 99.09(7) . .
N1 Ni1 O2 89.82(8) . .
O1 Ni1 O2 61.24(7) . .
C13 N1 C14 105.1(2) . .
C13 N1 Ni1 128.18(19) . .
C14 N1 Ni1 125.8(2) . .
C13 N2 C15 106.5(2) . .
C13 N2 C47 127.8(3) . .
C15 N2 C47 125.4(3) . .
C22 N3 C23 107.0(2) . .
C22 N3 C53 125.3(2) . .
C23 N3 C53 127.6(2) . .
C22 N4 C24 105.6(2) . .
C22 N4 Ni1 130.47(19) . 2_665
C24 N4 Ni1 123.80(19) . 2_665
C1 O1 Ni1 89.38(15) . .
C1 O2 Ni1 88.76(15) . .
C8 O4 Ni1 125.83(17) . 1_455
Ni1 O1W H1WA 101(3) . .
Ni1 O1W H1WB 118(3) . .
H1WA O1W H1WB 111(4) . .
O1 C1 O2 120.6(2) . .
O1 C1 C2 119.5(2) . .
O2 C1 C2 119.9(2) . .
C3 C2 C7 120.0(2) . .
C3 C2 C1 121.0(2) . .
C7 C2 C1 119.0(2) . .
C4 C3 C2 119.2(2) . .
C4 C3 H3 120.4 . .
C2 C3 H3 120.4 . .
C5 C4 C3 119.8(2) . .
C5 C4 C8 119.5(2) . .
C3 C4 C8 120.7(2) . .
C4 C5 C6 122.3(2) . .
C4 C5 H5 118.9 . .
C6 C5 H5 118.9 . .
C7 C6 C5 116.8(2) . .
C7 C6 C9 122.1(3) . .
C5 C6 C9 121.1(3) . .
C6 C7 C2 121.9(2) . .
C6 C7 H7 119.0 . .
C2 C7 H7 119.0 . .
O3 C8 O4 125.7(2) . .
O3 C8 C4 118.9(2) . .
O4 C8 C4 115.4(2) . .
C11 C9 C12 109.8(3) . .
C11 C9 C10 109.6(3) . .
C12 C9 C10 106.3(3) . .
C11 C9 C6 109.2(3) . .
C12 C9 C6 110.7(3) . .
C10 C9 C6 111.2(3) . .
C9 C10 H10A 109.5 . .
C9 C10 H10B 109.5 . .
H10A C10 H10B 109.5 . .
C9 C10 H10C 109.5 . .
H10A C10 H10C 109.5 . .
H10B C10 H10C 109.5 . .
C9 C11 H11A 109.5 . .
C9 C11 H11B 109.5 . .
H11A C11 H11B 109.5 . .
C9 C11 H11C 109.5 . .
H11A C11 H11C 109.5 . .
H11B C11 H11C 109.5 . .
C9 C12 H12A 109.5 . .
C9 C12 H12B 109.5 . .
H12A C12 H12B 109.5 . .
C9 C12 H12C 109.5 . .
H12A C12 H12C 109.5 . .
H12B C12 H12C 109.5 . .
N1 C13 N2 111.8(3) . .
N1 C13 H13 124.1 . .
N2 C13 H13 124.1 . .
C15 C14 N1 110.0(3) . .
C15 C14 H14 125.0 . .
N1 C14 H14 125.0 . .
C14 C15 N2 106.6(3) . .
C14 C15 H15 126.7 . .
N2 C15 H15 126.7 . .
C17 C16 C21 119.1(3) . .
C17 C16 C47 118.7(3) . .
C21 C16 C47 122.1(3) . .
C18 C17 C16 121.2(3) . .
C18 C17 H17 119.4 . .
C16 C17 H17 119.4 . .
C17 C18 C19 119.7(3) . .
C17 C18 H18 120.1 . .
C19 C18 H18 120.1 . .
C20 C19 C18 119.8(4) . .
C20 C19 H19 120.1 . .
C18 C19 H19 120.1 . .
C21 C20 C19 121.2(3) . .
C21 C20 H20 119.4 . .
C19 C20 H20 119.4 . .
C20 C21 C16 118.9(3) . .
C20 C21 C53 120.6(3) . .
C16 C21 C53 120.5(3) . .
N4 C22 N3 111.3(2) . .
N4 C22 H22 124.3 . .
N3 C22 H22 124.3 . .
C24 C23 N3 106.4(2) . .
C24 C23 H23 126.8 . .
N3 C23 H23 126.8 . .
C23 C24 N4 109.6(3) . .
C23 C24 H24 125.2 . .
N4 C24 H24 125.2 . .
N2 C47 C16 112.0(2) . .
N2 C47 H47A 109.2 . .
C16 C47 H47A 109.2 . .
N2 C47 H47B 109.2 . .
C16 C47 H47B 109.2 . .
H47A C47 H47B 107.9 . .
N3 C53 C21 113.2(2) . .
N3 C53 H53A 108.9 . .
C21 C53 H53A 108.9 . .
N3 C53 H53B 108.9 . .
C21 C53 H53B 108.9 . .
H53A C53 H53B 107.7 . .

loop_
_geom_bond_atom_site_label_1
_geom_bond_atom_site_label_2
_geom_bond_distance
_geom_bond_site_symmetry_2
Ni1 O4 2.0227(18) 1_655
Ni1 N4 2.071(2) 2_665
Ni1 O1W 2.072(2) .
Ni1 N1 2.086(2) .
Ni1 O1 2.1548(18) .
Ni1 O2 2.1634(18) .
N1 C13 1.316(4) .
N1 C14 1.370(4) .
N2 C13 1.346(4) .
N2 C15 1.367(4) .
N2 C47 1.482(4) .
N3 C22 1.347(4) .
N3 C23 1.369(4) .
N3 C53 1.462(4) .
N4 C22 1.315(4) .
N4 C24 1.377(4) .
N4 Ni1 2.071(2) 2_665
O1 C1 1.262(3) .
O2 C1 1.270(3) .
O3 C8 1.241(3) .
O4 C8 1.271(3) .
O4 Ni1 2.0228(18) 1_455
O1W H1WA 0.821(19) .
O1W H1WB 0.840(19) .
C1 C2 1.501(4) .
C2 C3 1.393(4) .
C2 C7 1.394(4) .
C3 C4 1.393(4) .
C3 H3 0.9300 .
C4 C5 1.389(4) .
C4 C8 1.514(4) .
C5 C6 1.399(4) .
C5 H5 0.9300 .
C6 C7 1.393(4) .
C6 C9 1.534(4) .
C7 H7 0.9300 .
C9 C11 1.514(5) .
C9 C12 1.524(5) .
C9 C10 1.527(5) .
C10 H10A 0.9600 .
C10 H10B 0.9600 .
C10 H10C 0.9600 .
C11 H11A 0.9600 .
C11 H11B 0.9600 .
C11 H11C 0.9600 .
C12 H12A 0.9600 .
C12 H12B 0.9600 .
C12 H12C 0.9600 .
C13 H13 0.9300 .
C14 C15 1.345(5) .
C14 H14 0.9300 .
C15 H15 0.9300 .
C16 C17 1.394(5) .
C16 C21 1.406(4) .
C16 C47 1.499(4) .
C17 C18 1.371(6) .
C17 H17 0.9300 .
C18 C19 1.385(6) .
C18 H18 0.9300 .
C19 C20 1.384(5) .
C19 H19 0.9300 .
C20 C21 1.383(5) .
C20 H20 0.9300 .
C21 C53 1.518(4) .
C22 H22 0.9300 .
C23 C24 1.350(4) .
C23 H23 0.9300 .
C24 H24 0.9300 .
C47 H47A 0.9700 .
C47 H47B 0.9700 .
C53 H53A 0.9700 .
C53 H53B 0.9700 .

loop_
_geom_torsion_atom_site_label_1
_geom_torsion_atom_site_label_2
_geom_torsion_atom_site_label_3
_geom_torsion_atom_site_label_4
_geom_torsion
_geom_torsion_site_symmetry_1
O4 Ni1 N1 C13 -167.2(3) 1_655
N4 Ni1 N1 C13 -133.9(15) 2_665
O1W Ni1 N1 C13 96.3(3) .
O1 Ni1 N1 C13 -64.1(3) .
O2 Ni1 N1 C13 -2.8(3) .
O4 Ni1 N1 C14 25.8(3) 1_655
N4 Ni1 N1 C14 59.1(17) 2_665
O1W Ni1 N1 C14 -70.8(3) .
O1 Ni1 N1 C14 128.9(3) .
O2 Ni1 N1 C14 -169.9(3) .
O4 Ni1 O1 C1 177.98(15) 1_655
N4 Ni1 O1 C1 -94.42(16) 2_665
O1W Ni1 O1 C1 1.2(3) .
N1 Ni1 O1 C1 88.56(16) .
O2 Ni1 O1 C1 -0.83(14) .
O4 Ni1 O2 C1 -3.5(4) 1_655
N4 Ni1 O2 C1 87.49(15) 2_665
O1W Ni1 O2 C1 -178.49(15) .
N1 Ni1 O2 C1 -90.10(16) .
O1 Ni1 O2 C1 0.82(14) .
Ni1 O1 C1 O2 1.4(2) .
Ni1 O1 C1 C2 -177.5(2) .
Ni1 O2 C1 O1 -1.4(2) .
Ni1 O2 C1 C2 177.5(2) .
O1 C1 C2 C3 163.6(2) .
O2 C1 C2 C3 -15.4(4) .
O1 C1 C2 C7 -17.6(4) .
O2 C1 C2 C7 163.4(2) .
C7 C2 C3 C4 0.7(4) .
C1 C2 C3 C4 179.4(2) .
C2 C3 C4 C5 0.1(4) .
C2 C3 C4 C8 -176.6(2) .
C3 C4 C5 C6 -1.4(4) .
C8 C4 C5 C6 175.3(3) .
C4 C5 C6 C7 1.8(4) .
C4 C5 C6 C9 -178.2(3) .
C5 C6 C7 C2 -1.0(4) .
C9 C6 C7 C2 179.1(3) .
C3 C2 C7 C6 -0.2(4) .
C1 C2 C7 C6 -179.0(2) .
Ni1 O4 C8 O3 15.0(4) 1_455
Ni1 O4 C8 C4 -164.74(17) 1_455
C5 C4 C8 O3 -173.8(3) .
C3 C4 C8 O3 2.9(4) .
C5 C4 C8 O4 6.0(4) .
C3 C4 C8 O4 -177.3(2) .
C7 C6 C9 C11 89.9(4) .
C5 C6 C9 C11 -90.0(4) .
C7 C6 C9 C12 -149.1(3) .
C5 C6 C9 C12 31.0(4) .
C7 C6 C9 C10 -31.1(4) .
C5 C6 C9 C10 148.9(3) .
C14 N1 C13 N2 1.1(4) .
Ni1 N1 C13 N2 -168.05(19) .
C15 N2 C13 N1 -1.0(4) .
C47 N2 C13 N1 172.4(3) .
C13 N1 C14 C15 -0.8(4) .
Ni1 N1 C14 C15 168.7(3) .
N1 C14 C15 N2 0.2(4) .
C13 N2 C15 C14 0.4(4) .
C47 N2 C15 C14 -173.1(3) .
C21 C16 C17 C18 1.4(5) .
C47 C16 C17 C18 -176.8(3) .
C16 C17 C18 C19 0.8(6) .
C17 C18 C19 C20 -1.7(7) .
C18 C19 C20 C21 0.5(7) .
C19 C20 C21 C16 1.7(5) .
C19 C20 C21 C53 -177.7(3) .
C17 C16 C21 C20 -2.6(4) .
C47 C16 C21 C20 175.5(3) .
C17 C16 C21 C53 176.8(3) .
C47 C16 C21 C53 -5.1(4) .
C24 N4 C22 N3 0.0(3) .
Ni1 N4 C22 N3 176.27(18) 2_665
C23 N3 C22 N4 -0.3(3) .
C53 N3 C22 N4 178.5(2) .
C22 N3 C23 C24 0.5(3) .
C53 N3 C23 C24 -178.3(3) .
N3 C23 C24 N4 -0.5(4) .
C22 N4 C24 C23 0.3(3) .
Ni1 N4 C24 C23 -176.3(2) 2_665
C13 N2 C47 C16 -0.6(5) .
C15 N2 C47 C16 171.6(3) .
C17 C16 C47 N2 108.4(3) .
C21 C16 C47 N2 -69.7(4) .
C22 N3 C53 C21 -79.7(4) .
C23 N3 C53 C21 98.8(3) .
C20 C21 C53 N3 -26.2(4) .
C16 C21 C53 N3 154.4(3) .
